data_1530731
loop_
_publ_author_name
'Scott, H.G.'

_publ_section_title
;
 Synthesis and crystal structures of the manganous antimonates Mn2 Sb2 O7
 and Mn Sb2 O6
;
_journal_name_full 'Journal of Solid State Chemistry'
_journal_page_first 171
_journal_page_last 180
_journal_volume 66
_journal_year 1987
_chemical_formula_sum 'Mn2 O7 Sb2'
_chemical_name_systematic 'Mn2 (Sb2 O7)'
_space_group_IT_number 152
_symmetry_space_group_name_Hall 'P 31 2"'
_symmetry_space_group_name_H-M 'P 31 2 1'
_cell_angle_alpha 90
_cell_angle_beta 90
_cell_angle_gamma 120
_cell_formula_units_Z 6
_cell_length_a 7.191
_cell_length_b 7.191
_cell_length_c 17.398
_cell_volume 779.128
_citation_journal_id_ASTM JSSCBI
_cod_data_source_file Scott_JSSCBI_1987_1378.cif
_cod_data_source_block Mn2O7Sb2
_cod_original_cell_volume 779.1275
_cod_database_code 1530731

loop_
_symmetry_equiv_pos_as_xyz
x,y,z
-y,x-y,z+1/3
-x+y,-x,z+2/3
y,x,-z
-x,-x+y,-z+1/3
x-y,-y,-z+2/3

loop_
_atom_site_label
_atom_site_type_symbol
_atom_site_fract_x
_atom_site_fract_y
_atom_site_fract_z
_atom_site_occupancy
_atom_site_U_iso_or_equiv
Sb2 Sb+5 0.33 0 0.8333 1 0.0
Mn3 Mn+2 0.68 0.2 -0.005 1 0.0
O3 O-2 0.2 0.55 0.126 1 0.0
O2 O-2 0.68 0.62 0.188 1 0.0
Mn2 Mn+2 0.83 0 0.8333 1 0.0
Sb1 Sb+5 0.32 0 0.3333 1 0.0
O5 O-2 -0.04 0.84 0.04 1 0.0
Mn1 Mn+2 0.82 0 0.3333 1 0.0
Sb3 Sb+5 0.5 0.34 0.165 1 0.0
O6 O-2 0.52 0.4 0.061 1 0.0
O7 O-2 0.5 0.8 0.055 1 0.0
O4 O-2 0.01 0.32 0.064 1 0.0
O1 O-2 0.19 0.2 0.146 1 0.0
